data_4021950
loop_
_publ_author_name
'Tobias Bender'
'Tim Schuhmann'
'J\"org Magull'
'Stephanie Grond'
'Paultheo von Zezschwitz'

_publ_section_title
;
 Comprehensive Study of Okaspirodiol: Characterization, Total Synthesis,
 and Biosynthesis of a New Metabolite from Streptomyces
;
_journal_name_full 'Journal of Organic Chemistry'
_journal_page_first 7125
_journal_page_last 7132
_journal_paper_doi 10.1021/jo060149e
_journal_volume 71
_journal_year 2006
_chemical_absolute_configuration ad
_chemical_formula_sum 'C17 H21 Br O5'
_chemical_formula_weight 385.25
_chemical_name_systematic
; 
 ? 
;
_space_group_IT_number 20
_symmetry_space_group_name_Hall 'C 2c 2'
_symmetry_space_group_name_H-M 'C 2 2 21'
_atom_sites_solution_hydrogens geom
_atom_sites_solution_primary direct
_atom_sites_solution_secondary difmap
_audit_creation_method SHELXL-97
_cell_angle_alpha 90.00
_cell_angle_beta 90.00
_cell_angle_gamma 90.00
_cell_formula_units_Z 8
_cell_length_a 7.4919(3)
_cell_length_b 9.0192(3)
_cell_length_c 49.8755(18)
_cell_measurement_temperature 100(2)
_cell_volume 3370.1(2)
_computing_structure_refinement 'SHELXL-97 (Sheldrick, 1997)'
_computing_structure_solution 'SHELXS-97 (Sheldrick, 1990)'
_diffrn_ambient_temperature 100(2)
_diffrn_measured_fraction_theta_full 0.998
_diffrn_measured_fraction_theta_max 0.998
_diffrn_radiation_monochromator graphite
_diffrn_radiation_source 'fine-focus sealed tube'
_diffrn_radiation_type CuK\a
_diffrn_radiation_wavelength 1.54178
_diffrn_reflns_av_R_equivalents 0.0274
_diffrn_reflns_av_sigmaI/netI 0.0235
_diffrn_reflns_limit_h_max 7
_diffrn_reflns_limit_h_min -7
_diffrn_reflns_limit_k_max 8
_diffrn_reflns_limit_k_min -9
_diffrn_reflns_limit_l_max 52
_diffrn_reflns_limit_l_min -52
_diffrn_reflns_number 8538
_diffrn_reflns_theta_full 54.18
_diffrn_reflns_theta_max 54.18
_diffrn_reflns_theta_min 1.77
_exptl_absorpt_coefficient_mu 3.528
_exptl_crystal_density_diffrn 1.519
_exptl_crystal_density_method 'not measured'
_exptl_crystal_F_000 1584
_exptl_crystal_size_max 0.4
_exptl_crystal_size_mid 0.3
_exptl_crystal_size_min 0.2
_refine_diff_density_max 0.569
_refine_diff_density_min -0.599
_refine_diff_density_rms 0.047
_refine_ls_abs_structure_details 'Flack H D (1983), Acta Cryst. A39, 876-881'
_refine_ls_abs_structure_Flack 0.02(2)
_refine_ls_extinction_coef 0.00042(4)
_refine_ls_extinction_expression Fc^*^=kFc[1+0.001xFc^2^\l^3^/sin(2\q)]^-1/4^
_refine_ls_extinction_method SHELXL
_refine_ls_goodness_of_fit_ref 1.064
_refine_ls_hydrogen_treatment constr
_refine_ls_matrix_type full
_refine_ls_number_parameters 209
_refine_ls_number_reflns 1998
_refine_ls_number_restraints 0
_refine_ls_restrained_S_all 1.064
_refine_ls_R_factor_all 0.0294
_refine_ls_R_factor_gt 0.0286
_refine_ls_shift/su_max 0.001
_refine_ls_shift/su_mean 0.000
_refine_ls_structure_factor_coef Fsqd
_refine_ls_weighting_details 'calc w=1/[\s^2^(Fo^2^)+(0.0147P)^2^+9.5915P] where P=(Fo^2^+2Fc^2^)/3'
_refine_ls_weighting_scheme calc
_refine_ls_wR_factor_gt 0.0644
_refine_ls_wR_factor_ref 0.0648
_reflns_number_gt 1958
_reflns_number_total 1998
_reflns_threshold_expression >2sigma(I)
_cod_data_source_file jo060149esi20060123_011637.cif
_cod_database_code 4021950

loop_
_symmetry_equiv_pos_as_xyz
'x, y, z'
'-x, -y, z+1/2'
'-x, y, -z+1/2'
'x, -y, -z'
'x+1/2, y+1/2, z'
'-x+1/2, -y+1/2, z+1/2'
'-x+1/2, y+1/2, -z+1/2'
'x+1/2, -y+1/2, -z'

loop_
_atom_site_label
_atom_site_type_symbol
_atom_site_fract_x
_atom_site_fract_y
_atom_site_fract_z
_atom_site_U_iso_or_equiv
_atom_site_adp_type
_atom_site_occupancy
_atom_site_symmetry_multiplicity
_atom_site_calc_flag
_atom_site_refinement_flags
Br1 Br 0.73487(7) 0.44408(6) 0.761690(9) 0.0596(2) Uani 1 1 d .
C1 C 0.7970(6) 0.2925(5) 0.78618(7) 0.0378(11) Uani 1 1 d .
O1 O 0.8439(3) -0.1447(3) 0.84838(5) 0.0340(7) Uani 1 1 d .
C2 C 0.6683(6) 0.2006(5) 0.79644(8) 0.0408(12) Uani 1 1 d .
H2A H 0.5471 0.2121 0.7912 0.049 Uiso 1 1 calc R
O2 O 1.1132(3) -0.0354(3) 0.84930(4) 0.0251(6) Uani 1 1 d .
C3 C 0.7169(5) 0.0903(5) 0.81455(7) 0.0342(10) Uani 1 1 d .
H3A H 0.6284 0.0259 0.8217 0.041 Uiso 1 1 calc R
O3 O 1.3862(3) -0.3720(3) 0.89151(5) 0.0306(6) Uani 1 1 d .
H3B H 1.4367 -0.4299 0.8807 0.046 Uiso 1 1 calc R
C4 C 0.8942(5) 0.0738(4) 0.82233(7) 0.0263(9) Uani 1 1 d .
O4 O 1.5146(3) -0.0028(3) 0.91059(5) 0.0258(6) Uani 1 1 d .
C5 C 1.0214(5) 0.1696(4) 0.81187(8) 0.0300(10) Uani 1 1 d .
H5A H 1.1422 0.1611 0.8174 0.036 Uiso 1 1 calc R
C6 C 0.9742(6) 0.2773(5) 0.79346(8) 0.0354(10) Uani 1 1 d .
H6A H 1.0625 0.3402 0.7859 0.042 Uiso 1 1 calc R
O6 O 1.3163(3) -0.1734(3) 0.92944(4) 0.0230(6) Uani 1 1 d .
C7 C 0.9426(5) -0.0460(5) 0.84140(7) 0.0268(9) Uani 1 1 d .
C8 C 1.1755(5) -0.1479(4) 0.86776(7) 0.0262(9) Uani 1 1 d .
H8A H 1.1619 -0.2479 0.8598 0.031 Uiso 1 1 calc R
H8B H 1.1072 -0.1439 0.8847 0.031 Uiso 1 1 calc R
C9 C 1.3701(5) -0.1135(4) 0.87270(7) 0.0241(9) Uani 1 1 d .
H9A H 1.4329 -0.1037 0.8551 0.029 Uiso 1 1 calc R
C10 C 1.3949(5) 0.0296(4) 0.88882(7) 0.0316(9) Uani 1 1 d .
H10A H 1.4457 0.1084 0.8773 0.038 Uiso 1 1 calc R
H10B H 1.2786 0.0644 0.8959 0.038 Uiso 1 1 calc R
C11 C 1.4874(5) -0.1544(4) 0.91700(8) 0.0243(9) Uani 1 1 d .
C12 C 1.4674(5) -0.2306(4) 0.89004(8) 0.0273(9) Uani 1 1 d .
H12A H 1.5897 -0.2442 0.8824 0.033 Uiso 1 1 calc R
C13 C 1.6359(5) -0.2087(4) 0.93477(8) 0.0318(10) Uani 1 1 d .
H13A H 1.7517 -0.1786 0.9269 0.038 Uiso 1 1 calc R
H13B H 1.6328 -0.3184 0.9353 0.038 Uiso 1 1 calc R
C14 C 1.6237(5) -0.1492(5) 0.96326(8) 0.0349(10) Uani 1 1 d .
H14A H 1.6515 -0.0419 0.9634 0.042 Uiso 1 1 calc R
H14B H 1.7121 -0.2003 0.9748 0.042 Uiso 1 1 calc R
C15 C 1.4363(5) -0.1742(4) 0.97432(8) 0.0311(10) Uani 1 1 d .
H15A H 1.4141 -0.2819 0.9763 0.037 Uiso 1 1 calc R
H15B H 1.4259 -0.1278 0.9922 0.037 Uiso 1 1 calc R
C16 C 1.2994(5) -0.1081(4) 0.95570(6) 0.0254(9) Uani 1 1 d .
H16A H 1.3207 0.0011 0.9543 0.030 Uiso 1 1 calc R
C17 C 1.1087(5) -0.1341(5) 0.96381(8) 0.0340(10) Uani 1 1 d .
H17A H 1.0290 -0.0874 0.9507 0.051 Uiso 1 1 calc R
H17B H 1.0878 -0.0910 0.9816 0.051 Uiso 1 1 calc R
H17C H 1.0851 -0.2409 0.9644 0.051 Uiso 1 1 calc R

loop_
_atom_site_aniso_label
_atom_site_aniso_U_11
_atom_site_aniso_U_22
_atom_site_aniso_U_33
_atom_site_aniso_U_23
_atom_site_aniso_U_13
_atom_site_aniso_U_12
Br1 0.0720(4) 0.0709(4) 0.0360(3) 0.0111(2) 0.0038(3) 0.0396(3)
C1 0.047(3) 0.045(3) 0.021(2) -0.0032(19) 0.003(2) 0.020(2)
O1 0.0283(15) 0.0357(16) 0.0381(15) -0.0011(14) -0.0007(13) -0.0105(14)
C2 0.030(2) 0.062(3) 0.030(2) -0.010(2) -0.0080(19) 0.016(2)
O2 0.0231(14) 0.0260(14) 0.0262(13) 0.0011(12) -0.0022(11) -0.0031(12)
C3 0.029(2) 0.045(3) 0.029(2) -0.007(2) -0.0016(18) -0.005(2)
O3 0.0392(15) 0.0200(14) 0.0326(15) -0.0048(12) 0.0049(12) 0.0047(13)
C4 0.024(2) 0.034(2) 0.0204(19) -0.0069(19) -0.0008(16) -0.002(2)
O4 0.0226(13) 0.0239(14) 0.0310(14) 0.0045(12) -0.0032(11) -0.0031(11)
C5 0.027(2) 0.036(2) 0.027(2) -0.002(2) -0.0041(18) -0.002(2)
C6 0.045(3) 0.035(2) 0.027(2) 0.002(2) 0.0019(19) 0.001(2)
O6 0.0223(14) 0.0261(14) 0.0205(12) -0.0008(11) 0.0035(10) 0.0018(11)
C7 0.024(2) 0.033(2) 0.0228(19) -0.007(2) 0.0025(17) -0.003(2)
C8 0.028(2) 0.022(2) 0.028(2) -0.0002(18) 0.0018(17) 0.0012(17)
C9 0.0215(19) 0.027(2) 0.023(2) 0.0030(17) 0.0051(16) 0.0027(17)
C10 0.033(2) 0.030(2) 0.032(2) 0.0085(19) -0.0072(18) -0.007(2)
C11 0.024(2) 0.020(2) 0.030(2) 0.0037(19) 0.0002(17) 0.0003(18)
C12 0.025(2) 0.024(2) 0.033(2) -0.0022(19) 0.0058(18) 0.0043(18)
C13 0.024(2) 0.031(2) 0.040(2) 0.0022(19) 0.0004(18) 0.0047(18)
C14 0.033(2) 0.038(2) 0.034(2) 0.001(2) -0.0098(19) 0.005(2)
C15 0.040(3) 0.026(2) 0.027(2) 0.0000(18) -0.0007(18) 0.004(2)
C16 0.029(2) 0.022(2) 0.0245(19) 0.0012(16) 0.0026(17) 0.0015(17)
C17 0.037(2) 0.035(2) 0.030(2) 0.002(2) 0.0083(19) 0.000(2)

loop_
_atom_type_symbol
_atom_type_description
_atom_type_scat_dispersion_real
_atom_type_scat_dispersion_imag
_atom_type_scat_source
C C 0.0181 0.0091 'International Tables Vol C Tables 4.2.6.8 and 6.1.1.4'
H H 0.0000 0.0000 'International Tables Vol C Tables 4.2.6.8 and 6.1.1.4'
O O 0.0492 0.0322 'International Tables Vol C Tables 4.2.6.8 and 6.1.1.4'
Br Br -0.6763 1.2805 'International Tables Vol C Tables 4.2.6.8 and 6.1.1.4'

loop_
_geom_angle_atom_site_label_1
_geom_angle_atom_site_label_2
_geom_angle_atom_site_label_3
_geom_angle
C2 C1 C6 121.2(4)
C2 C1 Br1 120.3(3)
C6 C1 Br1 118.5(3)
C1 C2 C3 119.4(4)
C7 O2 C8 116.4(3)
C4 C3 C2 120.4(4)
C5 C4 C3 118.9(4)
C5 C4 C7 121.8(3)
C3 C4 C7 119.3(3)
C11 O4 C10 106.1(3)
C6 C5 C4 120.8(4)
C5 C6 C1 119.3(4)
C11 O6 C16 115.0(3)
O1 C7 O2 123.5(4)
O1 C7 C4 124.8(3)
O2 C7 C4 111.7(3)
O2 C8 C9 105.7(3)
C8 C9 C10 112.1(3)
C8 C9 C12 113.9(3)
C10 C9 C12 103.0(3)
O4 C10 C9 107.5(3)
O4 C11 O6 109.9(3)
O4 C11 C13 109.9(3)
O6 C11 C13 111.5(3)
O4 C11 C12 104.5(3)
O6 C11 C12 103.9(3)
C13 C11 C12 116.6(3)
O3 C12 C11 113.9(3)
O3 C12 C9 116.2(3)
C11 C12 C9 103.5(3)
C11 C13 C14 113.0(3)
C13 C14 C15 109.9(3)
C16 C15 C14 110.2(3)
O6 C16 C17 105.3(3)
O6 C16 C15 109.8(3)
C17 C16 C15 114.8(3)

loop_
_geom_bond_atom_site_label_1
_geom_bond_atom_site_label_2
_geom_bond_distance
Br1 C1 1.892(4)
C1 C2 1.371(6)
C1 C6 1.383(6)
O1 C7 1.208(5)
C2 C3 1.392(6)
O2 C7 1.341(4)
O2 C8 1.447(4)
C3 C4 1.392(5)
O3 C12 1.415(5)
C4 C5 1.388(5)
C4 C7 1.484(5)
O4 C11 1.419(5)
O4 C10 1.438(4)
C5 C6 1.382(6)
O6 C11 1.434(4)
O6 C16 1.442(4)
C8 C9 1.511(5)
C9 C10 1.532(5)
C9 C12 1.548(5)
C11 C13 1.504(5)
C11 C12 1.518(5)
C13 C14 1.522(5)
C14 C15 1.525(6)
C15 C16 1.507(5)
C16 C17 1.503(5)

loop_
_cod_related_entry_id
_cod_related_entry_database
_cod_related_entry_code
1 ChemSpider 17245996
